data_4114897
loop_
_publ_author_name
'Jonathan Bould'
'Robert Greatrex'
'John D. Kennedy'
'Daniel L. Ormsby'
'Michael G. S. Londesborough'
'Karen L. F. Callaghan'
'Mark Thornton-Pett'
'Trevor R. Spalding'
'Simon J. Teat'
'William Clegg'
'Hong Fang'
'Nigam P. Rath'
'Lawrence Barton'

_publ_section_title
;
 Structural Chemistry of arachno-Nonaboranes
;
_journal_name_full 'Journal of the American Chemical Society'
_journal_page_first 7429
_journal_page_last 7439
_journal_paper_doi 10.1021/ja025700d
_journal_volume 124
_journal_year 2002
_chemical_formula_sum 'B9 H14 K'
_chemical_formula_weight 150.50
_chemical_name_systematic
; 
 ? 
;
_space_group_IT_number 14
_symmetry_cell_setting monoclinic
_symmetry_space_group_name_Hall '-P 2ybc'
_symmetry_space_group_name_H-M 'P 1 21/c 1'
_atom_sites_solution_hydrogens geom
_atom_sites_solution_primary direct
_atom_sites_solution_secondary difmap
_audit_creation_method SHELXL-97
_cell_angle_alpha 90.00
_cell_angle_beta 95.09(3)
_cell_angle_gamma 90.00
_cell_formula_units_Z 4
_cell_length_a 7.7170(15)
_cell_length_b 11.674(2)
_cell_length_c 10.054(2)
_cell_measurement_reflns_used 26
_cell_measurement_temperature 143(2)
_cell_measurement_theta_max 14.2
_cell_measurement_theta_min 7.3
_cell_volume 902.2(3)
_computing_cell_refinement 'Siemens P3'
_computing_data_collection 'Siemens P3'
_computing_data_reduction 'Siemens SHELXTL'
_computing_molecular_graphics 'Siemens SHELXTL'
_computing_publication_material 'Siemens SHELXTL'
_computing_structure_refinement 'SHELXL-97 (Sheldrick, 1997)'
_computing_structure_solution 'SHELXS-97 (Sheldrick, 1990)'
_diffrn_ambient_temperature 143(2)
_diffrn_measured_fraction_theta_full 0.971
_diffrn_measured_fraction_theta_max 0.971
_diffrn_measurement_method '\w/\2q scans'
_diffrn_radiation_monochromator graphite
_diffrn_radiation_source 'normal-focus sealed tube'
_diffrn_radiation_type MoK\a
_diffrn_radiation_wavelength 0.71073
_diffrn_reflns_av_R_equivalents 0.0315
_diffrn_reflns_av_sigmaI/netI 0.0384
_diffrn_reflns_limit_h_max 10
_diffrn_reflns_limit_h_min -10
_diffrn_reflns_limit_k_max 16
_diffrn_reflns_limit_k_min -16
_diffrn_reflns_limit_l_max 14
_diffrn_reflns_limit_l_min 0
_diffrn_reflns_number 5153
_diffrn_reflns_theta_full 30.00
_diffrn_reflns_theta_max 30.00
_diffrn_reflns_theta_min 2.65
_diffrn_standards_decay_% 3.83
_diffrn_standards_interval_count 97
_diffrn_standards_number 3
_exptl_absorpt_coefficient_mu 0.496
_exptl_absorpt_correction_T_max 0.9073
_exptl_absorpt_correction_T_min 0.8655
_exptl_absorpt_correction_type semi-empirical
_exptl_crystal_colour colorless
_exptl_crystal_density_diffrn 1.108
_exptl_crystal_description rectangular
_exptl_crystal_F_000 312
_exptl_crystal_size_max 0.30
_exptl_crystal_size_mid 0.20
_exptl_crystal_size_min 0.20
_refine_diff_density_max 0.271
_refine_diff_density_min -0.152
_refine_diff_density_rms 0.045
_refine_ls_extinction_method none
_refine_ls_goodness_of_fit_ref 1.047
_refine_ls_hydrogen_treatment mixed
_refine_ls_matrix_type full
_refine_ls_number_parameters 147
_refine_ls_number_reflns 2559
_refine_ls_number_restraints 0
_refine_ls_restrained_S_all 1.047
_refine_ls_R_factor_all 0.0444
_refine_ls_R_factor_gt 0.0302
_refine_ls_shift/su_max 0.001
_refine_ls_shift/su_mean 0.000
_refine_ls_structure_factor_coef Fsqd
_refine_ls_weighting_details 'calc w=1/[\s^2^(Fo^2^)+(0.0323P)^2^+0.0347P] where P=(Fo^2^+2Fc^2^)/3'
_refine_ls_weighting_scheme calc
_refine_ls_wR_factor_gt 0.0632
_refine_ls_wR_factor_ref 0.0678
_reflns_number_gt 2091
_reflns_number_total 2559
_reflns_threshold_expression >2sigma(I)
_cod_data_source_file ja025700d_s2_2.cif
_cod_data_source_block lb595
_cod_original_formula_sum 'H14 B9 K'
_cod_database_code 4114897

loop_
_symmetry_equiv_pos_as_xyz
'x, y, z'
'-x, y+1/2, -z+1/2'
'-x, -y, -z'
'x, -y-1/2, z-1/2'

loop_
_atom_site_label
_atom_site_type_symbol
_atom_site_fract_x
_atom_site_fract_y
_atom_site_fract_z
_atom_site_U_iso_or_equiv
_atom_site_adp_type
_atom_site_occupancy
_atom_site_symmetry_multiplicity
_atom_site_calc_flag
K K 0.79189(3) 0.82424(2) 0.93740(3) 0.02002(8) Uani 1 1 d
B1 B 0.70742(15) 0.46066(10) 0.65436(12) 0.0140(2) Uani 1 1 d
B2 B 0.61306(15) 0.33686(10) 0.72381(12) 0.0154(2) Uani 1 1 d
B3 B 0.84326(15) 0.34314(10) 0.71033(12) 0.0137(2) Uani 1 1 d
B4 B 0.73571(16) 0.58232(11) 0.75267(13) 0.0173(2) Uani 1 1 d
B5 B 0.54330(16) 0.47978(11) 0.75939(12) 0.0168(2) Uani 1 1 d
B6 B 0.56550(17) 0.36644(12) 0.88349(13) 0.0198(2) Uani 1 1 d
B7 B 0.76345(18) 0.29394(11) 0.85701(12) 0.0187(2) Uani 1 1 d
B8 B 0.98708(17) 0.38017(12) 0.85096(13) 0.0199(2) Uani 1 1 d
B9 B 0.92146(16) 0.48753(11) 0.71585(13) 0.0168(2) Uani 1 1 d
H1 H 0.6783(18) 0.4745(13) 0.5474(15) 0.024(4) Uiso 1 1 d
H2 H 0.5355(18) 0.2733(13) 0.6627(15) 0.023(4) Uiso 1 1 d
H3 H 0.8906(19) 0.2797(13) 0.6465(16) 0.027(4) Uiso 1 1 d
H4A H 0.7143(19) 0.6617(12) 0.6946(15) 0.024(4) Uiso 1 1 d
H4B H 0.7618(17) 0.5966(12) 0.8594(14) 0.018(3) Uiso 1 1 d
H5 H 0.4130(19) 0.5103(14) 0.7305(15) 0.027(4) Uiso 1 1 d
H6 H 0.4611(19) 0.3320(12) 0.9316(16) 0.026(4) Uiso 1 1 d
H7 H 0.7858(19) 0.2097(13) 0.8964(16) 0.025(4) Uiso 1 1 d
H8A H 1.111(2) 0.3411(13) 0.8394(16) 0.028(4) Uiso 1 1 d
H8B H 0.9634(19) 0.3952(13) 0.9555(16) 0.028(4) Uiso 1 1 d
H9 H 1.017(2) 0.5096(15) 0.6438(16) 0.037(4) Uiso 1 1 d
H56 H 0.562(2) 0.4753(14) 0.8874(17) 0.036(4) Uiso 1 1 d
H67 H 0.701(2) 0.3564(13) 0.9510(16) 0.029(4) Uiso 1 1 d
H89 H 0.988(2) 0.4935(15) 0.8293(16) 0.036(4) Uiso 1 1 d

loop_
_atom_site_aniso_label
_atom_site_aniso_U_11
_atom_site_aniso_U_22
_atom_site_aniso_U_33
_atom_site_aniso_U_23
_atom_site_aniso_U_13
_atom_site_aniso_U_12
K 0.02040(12) 0.01791(11) 0.02230(12) -0.00231(10) 0.00490(8) -0.00204(10)
B1 0.0157(5) 0.0129(5) 0.0133(5) 0.0008(4) 0.0006(4) 0.0007(4)
B2 0.0168(5) 0.0151(5) 0.0143(5) -0.0006(4) 0.0011(4) -0.0026(4)
B3 0.0151(5) 0.0127(5) 0.0131(5) -0.0017(4) -0.0007(4) 0.0010(4)
B4 0.0189(6) 0.0123(5) 0.0210(6) -0.0008(4) 0.0036(5) 0.0005(4)
B5 0.0157(5) 0.0176(5) 0.0172(5) -0.0007(4) 0.0019(4) 0.0011(4)
B6 0.0219(6) 0.0213(6) 0.0167(6) 0.0005(5) 0.0041(5) -0.0030(5)
B7 0.0253(6) 0.0160(6) 0.0145(5) 0.0012(4) -0.0002(5) 0.0007(5)
B8 0.0184(6) 0.0191(6) 0.0209(6) -0.0033(5) -0.0051(5) 0.0026(5)
B9 0.0152(5) 0.0142(5) 0.0212(6) -0.0017(4) 0.0022(5) -0.0010(4)

loop_
_atom_type_symbol
_atom_type_description
_atom_type_scat_dispersion_real
_atom_type_scat_dispersion_imag
_atom_type_scat_source
B B 0.0013 0.0007 'International Tables Vol C Tables 4.2.6.8 and 6.1.1.4'
H H 0.0000 0.0000 'International Tables Vol C Tables 4.2.6.8 and 6.1.1.4'
K K 0.2009 0.2494 'International Tables Vol C Tables 4.2.6.8 and 6.1.1.4'

loop_
_geom_angle_atom_site_label_1
_geom_angle_atom_site_label_2
_geom_angle_atom_site_label_3
_geom_angle
_geom_angle_site_symmetry_1
_geom_angle_site_symmetry_3
B3 K B4 83.22(3) 2_756 .
B3 K B9 30.96(3) 2_756 2_756
B4 K B9 106.05(3) . 2_756
B3 K B2 124.58(3) 2_756 2_656
B4 K B2 72.94(3) . 2_656
B9 K B2 111.63(3) 2_756 2_656
B3 K B4 125.38(4) 2_756 4_576
B4 K B4 138.98(3) . 4_576
B9 K B4 112.56(4) 2_756 4_576
B2 K B4 104.01(4) 2_656 4_576
B3 K B1 117.06(3) 2_756 4_576
B4 K B1 159.70(3) . 4_576
B9 K B1 92.63(4) 2_756 4_576
B2 K B1 93.04(3) 2_656 4_576
B4 K B1 29.34(3) 4_576 4_576
B3 K B8 86.03(3) 2_756 3_767
B4 K B8 78.38(4) . 3_767
B9 K B8 110.71(3) 2_756 3_767
B2 K B8 133.77(3) 2_656 3_767
B4 K B8 75.59(3) 4_576 3_767
B1 K B8 102.74(3) 4_576 3_767
B3 K B8 29.67(3) 2_756 2_756
B4 K B8 75.71(3) . 2_756
B9 K B8 31.38(3) 2_756 2_756
B2 K B8 95.21(4) 2_656 2_756
B4 K B8 143.93(3) 4_576 2_756
B1 K B8 121.14(3) 4_576 2_756
B8 K B8 111.99(4) 3_767 2_756
B3 K H4B 89.4(3) 2_756 .
B4 K H4B 16.8(3) . .
B9 K H4B 116.8(3) 2_756 .
B2 K H4B 81.7(3) 2_656 .
B4 K H4B 123.6(3) 4_576 .
B1 K H4B 150.0(3) 4_576 .
B8 K H4B 63.1(3) 3_767 .
B8 K H4B 88.8(3) 2_756 .
B4 B1 B5 66.98(7) . .
B4 B1 B9 65.29(7) . .
B5 B1 B9 118.82(9) . .
B4 B1 B3 114.13(9) . .
B5 B1 B3 110.29(8) . .
B9 B1 B3 60.97(7) . .
B4 B1 B2 118.34(9) . .
B5 B1 B2 61.41(7) . .
B9 B1 B2 114.43(9) . .
B3 B1 B2 60.28(7) . .
B4 B1 K 74.99(6) . 4_575
B5 B1 K 118.94(7) . 4_575
B9 B1 K 82.29(6) . 4_575
B3 B1 K 128.59(7) . 4_575
B2 B1 K 161.45(7) . 4_575
B4 B1 H1 116.4(8) . .
B5 B1 H1 118.9(7) . .
B9 B1 H1 115.5(7) . .
B3 B1 H1 119.2(8) . .
B2 B1 H1 116.7(8) . .
K B1 H1 45.4(8) 4_575 .
B6 B2 B7 61.80(8) . .
B6 B2 B1 109.36(9) . .
B7 B2 B1 105.23(8) . .
B6 B2 B3 110.99(9) . .
B7 B2 B3 58.69(7) . .
B1 B2 B3 59.83(7) . .
B6 B2 B5 62.22(7) . .
B7 B2 B5 107.49(8) . .
B1 B2 B5 57.82(7) . .
B3 B2 B5 107.03(8) . .
B6 B2 K 101.04(7) . 2_646
B7 B2 K 149.96(7) . 2_646
B1 B2 K 103.78(6) . 2_646
B3 B2 K 147.28(7) . 2_646
B5 B2 K 81.73(6) . 2_646
B6 B2 H2 120.4(7) . .
B7 B2 H2 121.2(8) . .
B1 B2 H2 123.0(8) . .
B3 B2 H2 118.4(7) . .
B5 B2 H2 125.2(8) . .
K B2 H2 43.5(7) 2_646 .
B7 B3 B8 69.45(8) . .
B7 B3 B1 106.12(8) . .
B8 B3 B1 111.86(9) . .
B7 B3 B9 115.28(8) . .
B8 B3 B9 63.88(7) . .
B1 B3 B9 58.22(7) . .
B7 B3 B2 59.80(7) . .
B8 B3 B2 120.25(9) . .
B1 B3 B2 59.89(7) . .
B9 B3 B2 111.67(8) . .
B7 B3 K 137.43(7) . 2_746
B8 B3 K 82.91(6) . 2_746
B1 B3 K 114.14(6) . 2_746
B9 B3 K 77.20(5) . 2_746
B2 B3 K 156.84(7) . 2_746
B7 B3 H3 116.5(8) . .
B8 B3 H3 115.2(8) . .
B1 B3 H3 124.5(8) . .
B9 B3 H3 122.7(8) . .
B2 B3 H3 114.3(8) . .
K B3 H3 48.1(8) 2_746 .
B1 B4 B9 57.53(7) . .
B1 B4 B5 56.53(7) . .
B9 B4 B5 104.31(8) . .
B1 B4 K 178.48(8) . .
B9 B4 K 122.54(7) . .
B5 B4 K 124.36(7) . .
B1 B4 K 75.66(6) . 4_575
B9 B4 K 80.96(6) . 4_575
B5 B4 K 113.29(7) . 4_575
K B4 K 102.82(4) . 4_575
B1 B4 H4A 112.5(8) . .
B9 B4 H4A 118.3(8) . .
B5 B4 H4A 117.7(8) . .
K B4 H4A 66.1(8) . .
K B4 H4A 42.6(8) 4_575 .
B1 B4 H4B 133.8(7) . .
B9 B4 H4B 102.0(7) . .
B5 B4 H4B 97.9(7) . .
K B4 H4B 47.7(7) . .
K B4 H4B 147.1(7) 4_575 .
H4A B4 H4B 113.6(10) . .
B1 B5 B2 60.78(7) . .
B1 B5 B6 107.16(9) . .
B2 B5 B6 56.58(7) . .
B1 B5 B4 56.49(7) . .
B2 B5 B4 109.05(8) . .
B6 B5 B4 116.99(9) . .
B1 B5 H5 126.2(8) . .
B2 B5 H5 122.7(8) . .
B6 B5 H5 116.9(8) . .
B4 B5 H5 119.4(8) . .
B1 B5 H56 125.6(7) . .
B2 B5 H56 98.8(7) . .
B6 B5 H56 44.5(7) . .
B4 B5 H56 92.4(7) . .
H5 B5 H56 107.6(11) . .
B2 B6 B7 60.52(7) . .
B2 B6 B5 61.20(7) . .
B7 B6 B5 105.81(9) . .
B2 B6 H6 126.0(8) . .
B7 B6 H6 125.8(8) . .
B5 B6 H6 124.3(8) . .
B2 B6 H56 103.7(8) . .
B7 B6 H56 119.9(8) . .
B5 B6 H56 44.9(8) . .
H6 B6 H56 110.4(11) . .
B2 B6 H67 105.1(8) . .
B7 B6 H67 47.5(8) . .
B5 B6 H67 118.9(8) . .
H6 B6 H67 111.4(11) . .
H56 B6 H67 95.7(11) . .
B3 B7 B2 61.51(7) . .
B3 B7 B6 109.91(9) . .
B2 B7 B6 57.68(7) . .
B3 B7 B8 55.91(7) . .
B2 B7 B8 110.15(8) . .
B6 B7 B8 121.11(9) . .
B3 B7 H7 124.0(8) . .
B2 B7 H7 128.1(8) . .
B6 B7 H7 119.5(8) . .
B8 B7 H7 111.2(8) . .
B3 B7 H67 127.1(7) . .
B2 B7 H67 97.4(7) . .
B6 B7 H67 42.2(7) . .
B8 B7 H67 96.6(7) . .
H7 B7 H67 107.5(11) . .
B3 B8 B9 58.52(7) . .
B3 B8 B7 54.64(7) . .
B9 B8 B7 100.31(8) . .
B3 B8 K 123.40(7) . 3_767
B9 B8 K 165.41(7) . 3_767
B7 B8 K 90.77(6) . 3_767
B3 B8 K 67.42(6) . 2_746
B9 B8 K 69.61(5) . 2_746
B7 B8 K 114.18(6) . 2_746
K B8 K 97.25(3) 3_767 2_746
B3 B8 H8A 108.1(9) . .
B9 B8 H8A 112.9(9) . .
B7 B8 H8A 124.6(8) . .
K B8 H8A 52.6(9) 3_767 .
K B8 H8A 48.5(9) 2_746 .
B3 B8 H8B 131.2(8) . .
B9 B8 H8B 121.8(8) . .
B7 B8 H8B 80.5(8) . .
K B8 H8B 69.1(8) 3_767 .
K B8 H8B 160.8(8) 2_746 .
H8A B8 H8B 113.4(12) . .
B3 B8 H89 97.1(7) . .
B9 B8 H89 39.8(7) . .
B7 B8 H89 121.1(7) . .
K B8 H89 139.0(7) 3_767 .
K B8 H89 92.3(7) 2_746 .
H8A B8 H89 112.6(11) . .
H8B B8 H89 90.1(10) . .
B1 B9 B3 60.81(7) . .
B1 B9 B4 57.17(7) . .
B3 B9 B4 107.50(8) . .
B1 B9 B8 108.79(9) . .
B3 B9 B8 57.60(7) . .
B4 B9 B8 114.32(9) . .
B1 B9 K 111.96(7) . 2_746
B3 B9 K 71.84(5) . 2_746
B4 B9 K 164.33(7) . 2_746
B8 B9 K 79.01(6) . 2_746
B1 B9 H9 118.4(9) . .
B3 B9 H9 116.1(9) . .
B4 B9 H9 123.9(9) . .
B8 B9 H9 118.2(9) . .
K B9 H9 48.3(9) 2_746 .
B1 B9 H89 130.9(8) . .
B3 B9 H89 101.4(8) . .
B4 B9 H89 92.7(8) . .
B8 B9 H89 45.1(8) . .
K B9 H89 102.8(8) 2_746 .
H9 B9 H89 110.5(12) . .

loop_
_geom_bond_atom_site_label_1
_geom_bond_atom_site_label_2
_geom_bond_distance
_geom_bond_site_symmetry_2
K B3 3.3052(15) 2_756
K B4 3.3868(14) .
K B9 3.3921(14) 2_756
K B2 3.3935(16) 2_656
K B4 3.4161(15) 4_576
K B1 3.4265(13) 4_576
K B8 3.5338(15) 3_767
K B8 3.5523(17) 2_756
K H4B 2.775(14) .
B1 B4 1.7331(18) .
B1 B5 1.7339(17) .
B1 B9 1.7400(18) .
B1 B3 1.7870(17) .
B1 B2 1.7879(17) .
B1 K 3.4265(13) 4_575
B1 H1 1.091(15) .
B2 B6 1.7134(18) .
B2 B7 1.7651(19) .
B2 B3 1.7950(17) .
B2 B5 1.7988(18) .
B2 K 3.3935(15) 2_646
B2 H2 1.105(15) .
B3 B7 1.7450(18) .
B3 B8 1.7719(18) .
B3 B9 1.7896(17) .
B3 K 3.3052(15) 2_746
B3 H3 1.066(15) .
B4 B9 1.8736(18) .
B4 B5 1.9131(18) .
B4 K 3.4160(15) 4_575
B4 H4A 1.100(15) .
B4 H4B 1.086(14) .
B5 B6 1.8163(19) .
B5 H5 1.082(15) .
B5 H56 1.283(17) .
B6 B7 1.7868(19) .
B6 H6 1.056(15) .
B6 H56 1.272(16) .
B6 H67 1.201(16) .
B7 B8 2.0034(19) .
B7 H7 1.068(15) .
B7 H67 1.318(16) .
B8 B9 1.8843(19) .
B8 K 3.5338(15) 3_767
B8 K 3.5523(16) 2_746
B8 H8A 1.075(15) .
B8 H8B 1.097(15) .
B8 H89 1.341(17) .
B9 K 3.3921(14) 2_746
B9 H9 1.110(16) .
B9 H89 1.210(16) .
